data_7015695
loop_
_publ_author_name
'Nurchi, Valeria M.'
'Lachowicz, Joanna I.'
'Crisponi, Guido'
'Murgia, Sergio'
'Arca, Massimiliano'
'Pintus, Anna'
'Gans, Peter'
'Niclos-Gutierrez, Juan'
'Dom\'inguez-Mart\'in, Alicia'
'Castineiras, Alfonso'
'Remelli, Maurizio'
'Szewczuk, Zbigniew'
'Lis, Tadeusz'

_publ_section_title
;
 Kojic acid derivatives as powerful chelators for iron(iii) and
 aluminium(iii).
;
_journal_issue 22
_journal_name_full 'Dalton transactions (Cambridge, England : 2003)'
_journal_page_first 5984
_journal_page_last 5998
_journal_paper_doi 10.1039/c1dt00005e
_journal_volume 40
_journal_year 2011
_chemical_formula_moiety 'C20 H18 O10, 0.5(H2 O)'
_chemical_formula_sum 'C20 H19 O10.5'
_chemical_formula_weight 427.35
_chemical_name_systematic
;
?
;
_space_group_IT_number 15
_symmetry_cell_setting monoclinic
_symmetry_Int_Tables_number 15
_symmetry_space_group_name_Hall '-C 2yc'
_symmetry_space_group_name_H-M 'C 1 2/c 1'
_atom_sites_solution_hydrogens difmap
_atom_sites_solution_primary direct
_atom_sites_solution_secondary difmap
_audit_creation_method SHELXL-97
_cell_angle_alpha 90.00
_cell_angle_beta 93.956(2)
_cell_angle_gamma 90.00
_cell_formula_units_Z 8
_cell_length_a 33.2374(10)
_cell_length_b 7.4001(3)
_cell_length_c 15.2959(6)
_cell_measurement_reflns_used 1935
_cell_measurement_temperature 100(2)
_cell_measurement_theta_max 26.405
_cell_measurement_theta_min 2.67
_cell_volume 3753.2(2)
_computing_cell_refinement 'APEX2 Software (Bruker, 2005)'
_computing_data_collection 'APEX2 Software (Bruker, 2005)'
_computing_data_reduction 'APEX2 Software (Bruker, 2005)'
_computing_molecular_graphics 'PLATON (Spek, 2004)'
_computing_publication_material 'SHELXL-97 (Sheldrick, 1997)'
_computing_structure_refinement 'SHELXL-97 (Sheldrick, 1997)'
_computing_structure_solution 'SHELXS-97 (Sheldrick, 1990)'
_diffrn_ambient_temperature 100(2)
_diffrn_measured_fraction_theta_full 0.990
_diffrn_measured_fraction_theta_max 0.990
_diffrn_measurement_device_type 'Bruker X8 KappaAPEXII'
_diffrn_measurement_method 'omega and phi scans'
_diffrn_radiation_monochromator graphite
_diffrn_radiation_source 'fine-focus sealed tube'
_diffrn_radiation_type MoK\a
_diffrn_radiation_wavelength 0.71073
_diffrn_reflns_av_R_equivalents 0.0414
_diffrn_reflns_av_sigmaI/netI 0.0141
_diffrn_reflns_limit_h_max 38
_diffrn_reflns_limit_h_min -40
_diffrn_reflns_limit_k_max 9
_diffrn_reflns_limit_k_min 0
_diffrn_reflns_limit_l_max 18
_diffrn_reflns_limit_l_min 0
_diffrn_reflns_number 43337
_diffrn_reflns_theta_full 26.02
_diffrn_reflns_theta_max 26.02
_diffrn_reflns_theta_min 2.67
_diffrn_standards_decay_% 0
_exptl_absorpt_coefficient_mu 0.124
_exptl_absorpt_correction_T_max 0.9804
_exptl_absorpt_correction_T_min 0.9214
_exptl_absorpt_correction_type multi-scan
_exptl_absorpt_process_details SADABS
_exptl_crystal_colour colourless
_exptl_crystal_density_diffrn 1.513
_exptl_crystal_density_method 'not measured'
_exptl_crystal_description plate
_exptl_crystal_F_000 1784
_exptl_crystal_size_max 0.67
_exptl_crystal_size_mid 0.49
_exptl_crystal_size_min 0.16
_refine_diff_density_max 0.249
_refine_diff_density_min -0.241
_refine_diff_density_rms 0.043
_refine_ls_extinction_method none
_refine_ls_goodness_of_fit_ref 1.042
_refine_ls_hydrogen_treatment constr
_refine_ls_matrix_type full
_refine_ls_number_parameters 286
_refine_ls_number_reflns 3649
_refine_ls_number_restraints 0
_refine_ls_restrained_S_all 1.042
_refine_ls_R_factor_all 0.0373
_refine_ls_R_factor_gt 0.0327
_refine_ls_shift/su_max 0.000
_refine_ls_shift/su_mean 0.000
_refine_ls_structure_factor_coef Fsqd
_refine_ls_weighting_details 'calc w=1/[\s^2^(Fo^2^)+(0.0394P)^2^+4.3401P] where P=(Fo^2^+2Fc^2^)/3'
_refine_ls_weighting_scheme calc
_refine_ls_wR_factor_gt 0.0817
_refine_ls_wR_factor_ref 0.0842
_reflns_number_gt 3263
_reflns_number_total 3649
_reflns_threshold_expression >2sigma(I)
_cod_data_source_file c1dt00005e.txt
_cod_data_source_block 08jnac425
_cod_depositor_comments
;
The following automatic conversions were performed:
'_symmetry_cell_setting' value 'Monoclinic' changed to 'monoclinic'
according to '/home/saulius/struct/CIF-dictionaries/cif_core.dic'
dictionary named 'cif_core.dic' version 2.4.1 from 2010-06-29.

Automatic conversion script
Id: cif_fix_enum 1555 2011-01-17 13:19:09Z saulius 
;
_cod_original_sg_symbol_H-M 'C 2/c'
_cod_original_formula_sum 'C20 H19 O10.50'
_cod_database_code 7015695

loop_
_symmetry_equiv_pos_as_xyz
'x, y, z'
'-x, y, -z+1/2'
'x+1/2, y+1/2, z'
'-x+1/2, y+1/2, -z+1/2'
'-x, -y, -z'
'x, -y, z-1/2'
'-x+1/2, -y+1/2, -z'
'x+1/2, -y+1/2, z-1/2'

loop_
_atom_site_label
_atom_site_type_symbol
_atom_site_fract_x
_atom_site_fract_y
_atom_site_fract_z
_atom_site_U_iso_or_equiv
_atom_site_adp_type
_atom_site_occupancy
_atom_site_symmetry_multiplicity
_atom_site_calc_flag
_atom_site_refinement_flags
_atom_site_disorder_assembly
_atom_site_disorder_group
O12 O 0.15116(3) 0.17376(13) 0.26762(6) 0.0170(2) Uani 1 1 d . . .
H12 H 0.1669 0.1948 0.3183 0.020 Uiso 1 1 d R . .
O13 O 0.21137(3) -0.03124(13) 0.33709(6) 0.0191(2) Uani 1 1 d . . .
O22 O 0.11636(3) 0.20103(12) -0.06652(6) 0.0155(2) Uani 1 1 d . . .
O25 O 0.17833(3) 0.67095(13) -0.08417(6) 0.0200(2) Uani 1 1 d . . .
O26 O 0.16728(3) 0.52741(13) 0.07558(6) 0.0213(2) Uani 1 1 d . . .
H26 H 0.1780 0.6295 0.0594 0.026 Uiso 1 1 d R . .
O27 O 0.05314(3) 0.20059(14) -0.20456(7) 0.0216(2) Uani 1 1 d . . .
H27 H 0.0443 0.0956 -0.1864 0.026 Uiso 1 1 d R . .
O32 O 0.08872(3) -0.07411(12) 0.05234(6) 0.0161(2) Uani 1 1 d . . .
O35 O -0.01432(3) 0.10338(14) 0.15178(6) 0.0217(2) Uani 1 1 d . . .
O36 O 0.05380(3) 0.32207(13) 0.15988(7) 0.0229(2) Uani 1 1 d . . .
H36 H 0.0298 0.3465 0.1859 0.028 Uiso 1 1 d R . .
O37A O 0.02951(6) -0.4285(3) -0.04229(14) 0.0342(6) Uani 0.564(3) 1 d P . .
H371 H 0.0220 -0.3514 -0.0935 0.041 Uiso 0.564(3) 1 d PR . .
O37B O 0.07498(7) -0.3388(3) -0.07959(16) 0.0272(7) Uani 0.436(3) 1 d P . .
H372 H 0.0572 -0.2736 -0.1150 0.033 Uiso 0.436(3) 1 d PR . .
C1 C 0.12681(4) 0.19333(17) 0.09216(8) 0.0135(3) Uani 1 1 d . . .
H1 H 0.1238 0.2884 0.1352 0.016 Uiso 1 1 d R . .
C11 C 0.16302(4) 0.07821(17) 0.12417(8) 0.0127(3) Uani 1 1 d . . .
C12 C 0.17337(4) 0.07406(17) 0.21395(8) 0.0133(3) Uani 1 1 d . . .
C13 C 0.20564(4) -0.03408(17) 0.24751(8) 0.0146(3) Uani 1 1 d . . .
C14 C 0.22864(4) -0.12905(18) 0.19113(9) 0.0160(3) Uani 1 1 d . . .
H14 H 0.2516 -0.1992 0.2142 0.019 Uiso 1 1 d R . .
C15 C 0.21899(4) -0.11904(18) 0.10088(9) 0.0168(3) Uani 1 1 d . . .
H15 H 0.2362 -0.1794 0.0625 0.020 Uiso 1 1 d R . .
C16 C 0.18620(4) -0.01942(18) 0.06768(8) 0.0152(3) Uani 1 1 d . . .
H16 H 0.1796 -0.0164 0.0040 0.018 Uiso 1 1 d R . .
C21 C 0.13317(4) 0.28492(18) 0.00655(8) 0.0137(3) Uani 1 1 d . . .
C23 C 0.11948(4) 0.27899(18) -0.14633(8) 0.0156(3) Uani 1 1 d . . .
C24 C 0.14073(4) 0.43123(19) -0.15682(8) 0.0168(3) Uani 1 1 d . . .
H24 H 0.1409 0.4838 -0.2137 0.020 Uiso 1 1 d R . .
C25 C 0.15938(4) 0.52524(18) -0.08253(9) 0.0159(3) Uani 1 1 d . . .
C26 C 0.15338(4) 0.44160(18) 0.00100(8) 0.0150(3) Uani 1 1 d . . .
C27 C 0.09499(4) 0.1799(2) -0.21674(9) 0.0190(3) Uani 1 1 d . . .
H27A H 0.1018 0.0517 -0.2156 0.023 Uiso 1 1 d R . .
H27B H 0.1014 0.2335 -0.2727 0.023 Uiso 1 1 d R . .
C31 C 0.08747(4) 0.09174(18) 0.09096(8) 0.0140(3) Uani 1 1 d . . .
C33 C 0.05530(4) -0.17923(18) 0.04694(9) 0.0174(3) Uani 1 1 d . . .
C34 C 0.02072(4) -0.12758(19) 0.08028(9) 0.0181(3) Uani 1 1 d . . .
H34 H -0.0010 -0.2072 0.0749 0.022 Uiso 1 1 d R . .
C35 C 0.01729(4) 0.04492(19) 0.12128(8) 0.0168(3) Uani 1 1 d . . .
C36 C 0.05357(4) 0.15474(18) 0.12443(8) 0.0161(3) Uani 1 1 d . . .
C37 C 0.06260(5) -0.3544(2) 0.00115(10) 0.0256(3) Uani 1 1 d . . .
H37A H 0.0783 -0.4376 0.0416 0.031 Uiso 1 1 d R . .
H37B H 0.0825 -0.3343 -0.0408 0.031 Uiso 0.50 1 d PR . .
H37C H 0.0373 -0.4251 -0.0022 0.031 Uiso 0.50 1 d PR . .
C130 C 0.24195(5) -0.1487(2) 0.37528(10) 0.0274(3) Uani 1 1 d . . .
H13A H 0.2335 -0.2787 0.3620 0.033 Uiso 1 1 d R . .
H13B H 0.2432 -0.1325 0.4375 0.033 Uiso 1 1 d R . .
H13C H 0.2681 -0.1183 0.3572 0.033 Uiso 1 1 d R . .
O1 O 0.0000 0.50999(19) 0.2500 0.0227(3) Uani 1 2 d S . .
H1A H 0.0191 0.5875 0.2732 0.027 Uiso 1 1 d R . .

loop_
_atom_site_aniso_label
_atom_site_aniso_U_11
_atom_site_aniso_U_22
_atom_site_aniso_U_33
_atom_site_aniso_U_23
_atom_site_aniso_U_13
_atom_site_aniso_U_12
O12 0.0175(5) 0.0199(5) 0.0136(4) -0.0031(4) -0.0002(4) 0.0054(4)
O13 0.0217(5) 0.0211(5) 0.0141(4) -0.0005(4) -0.0029(4) 0.0073(4)
O22 0.0181(5) 0.0152(5) 0.0131(4) -0.0002(4) 0.0010(4) -0.0025(4)
O25 0.0222(5) 0.0177(5) 0.0198(5) 0.0035(4) -0.0013(4) -0.0057(4)
O26 0.0278(6) 0.0193(5) 0.0162(5) 0.0008(4) -0.0035(4) -0.0099(4)
O27 0.0166(5) 0.0216(5) 0.0264(5) -0.0009(4) 0.0001(4) -0.0020(4)
O32 0.0141(5) 0.0137(5) 0.0204(5) -0.0011(4) 0.0011(4) 0.0000(4)
O35 0.0154(5) 0.0273(6) 0.0228(5) -0.0031(4) 0.0037(4) 0.0005(4)
O36 0.0184(5) 0.0203(5) 0.0309(6) -0.0074(4) 0.0083(4) 0.0001(4)
O37A 0.0261(11) 0.0260(11) 0.0490(13) -0.0124(9) -0.0087(9) 0.0000(8)
O37B 0.0274(14) 0.0276(14) 0.0267(13) -0.0048(10) 0.0020(10) 0.0076(10)
C1 0.0139(6) 0.0133(6) 0.0131(6) -0.0001(5) 0.0012(5) 0.0004(5)
C11 0.0116(6) 0.0105(6) 0.0160(6) 0.0010(5) 0.0006(5) -0.0031(5)
C12 0.0133(6) 0.0115(6) 0.0154(6) -0.0013(5) 0.0030(5) -0.0017(5)
C13 0.0155(6) 0.0130(6) 0.0149(6) -0.0002(5) -0.0007(5) -0.0022(5)
C14 0.0130(6) 0.0138(6) 0.0212(7) -0.0008(5) 0.0000(5) 0.0006(5)
C15 0.0153(6) 0.0151(7) 0.0204(7) -0.0038(5) 0.0048(5) -0.0008(5)
C16 0.0166(7) 0.0146(6) 0.0145(6) -0.0007(5) 0.0020(5) -0.0037(5)
C21 0.0127(6) 0.0150(6) 0.0133(6) -0.0002(5) -0.0001(5) 0.0023(5)
C23 0.0158(6) 0.0176(7) 0.0136(6) 0.0012(5) 0.0023(5) 0.0025(5)
C24 0.0176(7) 0.0192(7) 0.0137(6) 0.0025(5) 0.0008(5) -0.0004(5)
C25 0.0132(6) 0.0160(7) 0.0185(6) 0.0023(5) 0.0010(5) 0.0011(5)
C26 0.0140(6) 0.0156(7) 0.0149(6) 0.0003(5) -0.0018(5) 0.0007(5)
C27 0.0184(7) 0.0223(7) 0.0165(7) -0.0017(5) 0.0023(5) -0.0025(6)
C31 0.0165(7) 0.0139(6) 0.0114(6) 0.0021(5) -0.0004(5) 0.0007(5)
C33 0.0161(7) 0.0164(7) 0.0192(7) 0.0029(5) -0.0026(5) -0.0014(5)
C34 0.0162(7) 0.0199(7) 0.0180(6) 0.0023(5) -0.0013(5) -0.0030(5)
C35 0.0156(7) 0.0225(7) 0.0121(6) 0.0037(5) -0.0002(5) 0.0009(5)
C36 0.0180(7) 0.0163(7) 0.0140(6) 0.0014(5) 0.0008(5) 0.0014(5)
C37 0.0230(8) 0.0194(7) 0.0341(8) -0.0048(6) -0.0005(6) 0.0004(6)
C130 0.0287(8) 0.0330(9) 0.0195(7) 0.0002(6) -0.0057(6) 0.0141(7)
O1 0.0198(7) 0.0188(7) 0.0299(8) 0.000 0.0060(6) 0.000

loop_
_atom_type_symbol
_atom_type_description
_atom_type_scat_dispersion_real
_atom_type_scat_dispersion_imag
_atom_type_scat_source
C C 0.0033 0.0016 'International Tables Vol C Tables 4.2.6.8 and 6.1.1.4'
H H 0.0000 0.0000 'International Tables Vol C Tables 4.2.6.8 and 6.1.1.4'
O O 0.0106 0.0060 'International Tables Vol C Tables 4.2.6.8 and 6.1.1.4'

loop_
_geom_angle_atom_site_label_1
_geom_angle_atom_site_label_2
_geom_angle_atom_site_label_3
_geom_angle
_geom_angle_site_symmetry_1
_geom_angle_site_symmetry_3
_geom_angle_publ_flag
C12 O12 H12 107.5 . . ?
C13 O13 C130 116.40(10) . . ?
C23 O22 C21 119.33(10) . . ?
C26 O26 H26 106.7 . . ?
C27 O27 H27 107.2 . . ?
C33 O32 C31 119.61(10) . . ?
C36 O36 H36 111.5 . . ?
C37 O37A H371 107.8 . . ?
C21 C1 C31 112.86(10) . . ?
C21 C1 C11 112.09(10) . . ?
C31 C1 C11 112.92(10) . . ?
C21 C1 H1 106.9 . . ?
C31 C1 H1 103.8 . . ?
C11 C1 H1 107.6 . . ?
C12 C11 C16 119.27(12) . . ?
C12 C11 C1 117.64(11) . . ?
C16 C11 C1 123.08(11) . . ?
O12 C12 C11 118.43(11) . . ?
O12 C12 C13 121.38(11) . . ?
C11 C12 C13 120.18(12) . . ?
O13 C13 C14 125.92(12) . . ?
O13 C13 C12 113.97(11) . . ?
C14 C13 C12 120.11(12) . . ?
C13 C14 C15 119.35(12) . . ?
C13 C14 H14 120.0 . . ?
C15 C14 H14 120.6 . . ?
C16 C15 C14 120.80(12) . . ?
C16 C15 H15 120.9 . . ?
C14 C15 H15 118.3 . . ?
C15 C16 C11 120.17(12) . . ?
C15 C16 H16 119.5 . . ?
C11 C16 H16 120.3 . . ?
C26 C21 O22 121.24(12) . . ?
C26 C21 C1 122.99(12) . . ?
O22 C21 C1 115.76(11) . . ?
C24 C23 O22 122.36(12) . . ?
C24 C23 C27 126.06(12) . . ?
O22 C23 C27 111.51(11) . . ?
C23 C24 C25 120.87(12) . . ?
C23 C24 H24 119.1 . . ?
C25 C24 H24 119.7 . . ?
O25 C25 C24 126.36(12) . . ?
O25 C25 C26 119.17(12) . . ?
C24 C25 C26 114.41(12) . . ?
C21 C26 O26 119.48(12) . . ?
C21 C26 C25 121.64(12) . . ?
O26 C26 C25 118.84(12) . . ?
O27 C27 C23 109.92(11) . . ?
O27 C27 H27A 109.2 . . ?
C23 C27 H27A 110.5 . . ?
O27 C27 H27B 110.0 . . ?
C23 C27 H27B 106.9 . . ?
H27A C27 H27B 110.3 . . ?
C36 C31 O32 121.68(12) . . ?
C36 C31 C1 124.63(12) . . ?
O32 C31 C1 113.69(11) . . ?
C34 C33 O32 122.19(13) . . ?
C34 C33 C37 126.32(13) . . ?
O32 C33 C37 111.49(12) . . ?
C33 C34 C35 121.07(13) . . ?
C33 C34 H34 117.6 . . ?
C35 C34 H34 121.3 . . ?
O35 C35 C34 124.37(13) . . ?
O35 C35 C36 120.60(13) . . ?
C34 C35 C36 115.02(12) . . ?
O36 C36 C31 119.06(12) . . ?
O36 C36 C35 120.52(12) . . ?
C31 C36 C35 120.41(12) . . ?
O37A C37 C33 115.14(14) . . ?
O37A C37 H37A 115.3 . . ?
C33 C37 H37A 109.8 . . ?
O37A C37 H37B 107.8 . . ?
C33 C37 H37B 108.5 . . ?
H37A C37 H37B 98.9 . . ?
O37A C37 H37C 26.6 . . ?
C33 C37 H37C 108.4 . . ?
H37A C37 H37C 96.5 . . ?
H37B C37 H37C 131.9 . . ?
O13 C130 H13A 108.3 . . ?
O13 C130 H13B 108.1 . . ?
H13A C130 H13B 108.0 . . ?
O13 C130 H13C 111.9 . . ?
H13A C130 H13C 114.0 . . ?
H13B C130 H13C 106.2 . . ?

loop_
_geom_bond_atom_site_label_1
_geom_bond_atom_site_label_2
_geom_bond_distance
_geom_bond_site_symmetry_2
_geom_bond_publ_flag
O12 C12 1.3591(16) . ?
O12 H12 0.9184 . ?
O13 C13 1.3705(15) . ?
O13 C130 1.4310(17) . ?
O22 C23 1.3607(15) . ?
O22 C21 1.3640(15) . ?
O25 C25 1.2498(17) . ?
O26 C26 1.3584(16) . ?
O26 H26 0.8785 . ?
O27 C27 1.4243(17) . ?
O27 H27 0.8823 . ?
O32 C33 1.3539(16) . ?
O32 C31 1.3640(16) . ?
O35 C35 1.2554(17) . ?
O36 C36 1.3516(16) . ?
O36 H36 0.9335 . ?
O37A C37 1.360(2) . ?
O37A H371 0.9873 . ?
O37B H372 0.9109 . ?
C1 C21 1.5023(17) . ?
C1 C31 1.5073(18) . ?
C1 C11 1.5273(17) . ?
C1 H1 0.9729 . ?
C11 C12 1.3927(18) . ?
C11 C16 1.3977(18) . ?
C12 C13 1.4066(18) . ?
C13 C14 1.3831(19) . ?
C14 C15 1.3975(19) . ?
C14 H14 0.9690 . ?
C15 C16 1.3831(19) . ?
C15 H15 0.9579 . ?
C16 H16 0.9843 . ?
C21 C26 1.3455(19) . ?
C23 C24 1.3451(19) . ?
C23 C27 1.4964(18) . ?
C24 C25 1.4361(19) . ?
C24 H24 0.9537 . ?
C25 C26 1.4459(18) . ?
C27 H27A 0.9748 . ?
C27 H27B 0.9793 . ?
C31 C36 1.3524(19) . ?
C33 C34 1.345(2) . ?
C33 C37 1.501(2) . ?
C34 C35 1.430(2) . ?
C34 H34 0.9302 . ?
C35 C36 1.4522(19) . ?
C37 H37A 0.9955 . ?
C37 H37B 0.9642 . ?
C37 H37C 0.9900 . ?
C130 H13A 1.0183 . ?
C130 H13B 0.9571 . ?
C130 H13C 0.9576 . ?
O1 H1A 0.9094 . ?

loop_
_geom_hbond_atom_site_label_D
_geom_hbond_atom_site_label_H
_geom_hbond_atom_site_label_A
_geom_hbond_distance_DH
_geom_hbond_distance_HA
_geom_hbond_distance_DA
_geom_hbond_angle_DHA
_geom_hbond_site_symmetry_A
O12 H12 O13 0.92 2.24 2.6726(13) 108.3 .
O12 H12 O25 0.92 1.81 2.6445(13) 149.8 6_566
O26 H26 O25 0.88 2.22 2.7126(13) 115.3 .
O27 H27 O35 0.88 1.87 2.7424(14) 167.4 5
O36 H36 O1 0.93 1.88 2.7152(12) 147.4 .
O36 H36 O35 0.93 2.36 2.7788(14) 107.1 .
O37A H371 O35 0.99 2.05 2.955(2) 151.7 5
O37B H372 O35 0.91 1.96 2.831(3) 160.3 5
O1 H1A O27 0.91 1.95 2.8320(15) 163.0 6_566

loop_
_geom_torsion_atom_site_label_1
_geom_torsion_atom_site_label_2
_geom_torsion_atom_site_label_3
_geom_torsion_atom_site_label_4
_geom_torsion
_geom_torsion_site_symmetry_1
_geom_torsion_site_symmetry_2
_geom_torsion_site_symmetry_3
_geom_torsion_site_symmetry_4
_geom_torsion_publ_flag
C21 C1 C11 C12 142.92(12) . . . . ?
C31 C1 C11 C12 -88.26(14) . . . . ?
C21 C1 C11 C16 -36.09(17) . . . . ?
C31 C1 C11 C16 92.73(14) . . . . ?
C16 C11 C12 O12 178.23(11) . . . . ?
C1 C11 C12 O12 -0.82(17) . . . . ?
C16 C11 C12 C13 -2.97(19) . . . . ?
C1 C11 C12 C13 177.99(11) . . . . ?
C130 O13 C13 C14 -5.3(2) . . . . ?
C130 O13 C13 C12 175.70(12) . . . . ?
O12 C12 C13 O13 1.42(18) . . . . ?
C11 C12 C13 O13 -177.35(11) . . . . ?
O12 C12 C13 C14 -177.68(12) . . . . ?
C11 C12 C13 C14 3.55(19) . . . . ?
O13 C13 C14 C15 179.82(12) . . . . ?
C12 C13 C14 C15 -1.2(2) . . . . ?
C13 C14 C15 C16 -1.7(2) . . . . ?
C14 C15 C16 C11 2.3(2) . . . . ?
C12 C11 C16 C15 0.07(19) . . . . ?
C1 C11 C16 C15 179.06(12) . . . . ?
C23 O22 C21 C26 -1.18(18) . . . . ?
C23 O22 C21 C1 177.56(11) . . . . ?
C31 C1 C21 C26 147.77(13) . . . . ?
C11 C1 C21 C26 -83.38(15) . . . . ?
C31 C1 C21 O22 -30.95(15) . . . . ?
C11 C1 C21 O22 97.90(13) . . . . ?
C21 O22 C23 C24 4.14(18) . . . . ?
C21 O22 C23 C27 -172.92(11) . . . . ?
O22 C23 C24 C25 -3.7(2) . . . . ?
C27 C23 C24 C25 172.92(13) . . . . ?
C23 C24 C25 O25 -176.88(13) . . . . ?
C23 C24 C25 C26 0.41(19) . . . . ?
O22 C21 C26 O26 175.46(11) . . . . ?
C1 C21 C26 O26 -3.2(2) . . . . ?
O22 C21 C26 C25 -2.1(2) . . . . ?
C1 C21 C26 C25 179.26(12) . . . . ?
O25 C25 C26 C21 179.92(13) . . . . ?
C24 C25 C26 C21 2.42(19) . . . . ?
O25 C25 C26 O26 2.36(19) . . . . ?
C24 C25 C26 O26 -175.14(12) . . . . ?
C24 C23 C27 O27 -109.24(15) . . . . ?
O22 C23 C27 O27 67.68(14) . . . . ?
C33 O32 C31 C36 0.10(17) . . . . ?
C33 O32 C31 C1 -179.95(11) . . . . ?
C21 C1 C31 C36 -99.46(15) . . . . ?
C11 C1 C31 C36 132.13(13) . . . . ?
C21 C1 C31 O32 80.59(13) . . . . ?
C11 C1 C31 O32 -47.83(14) . . . . ?
C31 O32 C33 C34 -1.50(18) . . . . ?
C31 O32 C33 C37 179.10(11) . . . . ?
O32 C33 C34 C35 1.8(2) . . . . ?
C37 C33 C34 C35 -178.90(13) . . . . ?
C33 C34 C35 O35 178.17(13) . . . . ?
C33 C34 C35 C36 -0.69(18) . . . . ?
O32 C31 C36 O36 -178.27(11) . . . . ?
C1 C31 C36 O36 1.77(19) . . . . ?
O32 C31 C36 C35 0.95(19) . . . . ?
C1 C31 C36 C35 -179.00(12) . . . . ?
O35 C35 C36 O36 -0.33(19) . . . . ?
C34 C35 C36 O36 178.57(11) . . . . ?
O35 C35 C36 C31 -179.55(12) . . . . ?
C34 C35 C36 C31 -0.64(18) . . . . ?
C34 C33 C37 O37A 29.5(2) . . . . ?
O32 C33 C37 O37A -151.17(16) . . . . ?
